data_2231398
loop_
_publ_author_name
'Betz, Richard'
'Gerber, Thomas'
'Hosten, Eric'
'Schalekamp, Henk'

_publ_section_title
;
 2-Aminopyridin-3-ol
;
_journal_coeditor_code BH2372
_journal_issue 9
_journal_name_full 'Acta Crystallographica Section E'
_journal_page_first o2513
_journal_paper_doi 10.1107/S1600536811034775
_journal_volume 67
_journal_year 2011
_chemical_formula_iupac 'C5 H6 N2 O'
_chemical_formula_moiety 'C5 H6 N2 O'
_chemical_formula_sum 'C5 H6 N2 O'
_chemical_formula_weight 110.12
_chemical_name_common 2-Amino-3-hydroxy-pyridine
_chemical_name_systematic 2-Aminopyridin-3-ol
_space_group_IT_number 14
_symmetry_cell_setting monoclinic
_symmetry_space_group_name_Hall '-P 2ybc'
_symmetry_space_group_name_H-M 'P 1 21/c 1'
_atom_sites_solution_hydrogens geom
_atom_sites_solution_primary direct
_atom_sites_solution_secondary difmap
_audit_creation_method SHELXL-97
_cell_angle_alpha 90.00
_cell_angle_beta 113.139(2)
_cell_angle_gamma 90.00
_cell_formula_units_Z 4
_cell_length_a 12.5310(6)
_cell_length_b 3.8887(2)
_cell_length_c 11.6042(5)
_cell_measurement_reflns_used 2447
_cell_measurement_temperature 200(2)
_cell_measurement_theta_max 28.10
_cell_measurement_theta_min 3.52
_cell_volume 519.98(4)
_computing_cell_refinement 'SAINT (Bruker, 2010)'
_computing_data_collection 'APEX2 (Bruker, 2010)'
_computing_data_reduction 'SAINT (Bruker, 2010)'
_computing_molecular_graphics 'ORTEP-3 (Farrugia, 1997) and Mercury (Macrae <i>et al.</i>, 2008)'
_computing_publication_material 'SHELXL97 (Sheldrick, 2008) and PLATON (Spek, 2009)'
_computing_structure_refinement 'SHELXL97 (Sheldrick, 2008)'
_computing_structure_solution 'SHELXS97 (Sheldrick, 2008)'
_diffrn_ambient_temperature 200(2)
_diffrn_measured_fraction_theta_full 0.997
_diffrn_measured_fraction_theta_max 0.997
_diffrn_measurement_device_type 'Bruker APEXII CCD'
_diffrn_measurement_method '\f and \w'
_diffrn_radiation_monochromator graphite
_diffrn_radiation_source 'fine-focus sealed tube'
_diffrn_radiation_type MoK\a
_diffrn_radiation_wavelength 0.71073
_diffrn_reflns_av_R_equivalents 0.0305
_diffrn_reflns_av_sigmaI/netI 0.0219
_diffrn_reflns_limit_h_max 16
_diffrn_reflns_limit_h_min -15
_diffrn_reflns_limit_k_max 3
_diffrn_reflns_limit_k_min -5
_diffrn_reflns_limit_l_max 15
_diffrn_reflns_limit_l_min -15
_diffrn_reflns_number 4820
_diffrn_reflns_theta_full 28.27
_diffrn_reflns_theta_max 28.27
_diffrn_reflns_theta_min 1.77
_exptl_absorpt_coefficient_mu 0.102
_exptl_absorpt_correction_type none
_exptl_crystal_colour brown
_exptl_crystal_density_diffrn 1.407
_exptl_crystal_density_method 'not measured'
_exptl_crystal_description block
_exptl_crystal_F_000 232
_exptl_crystal_size_max 0.290
_exptl_crystal_size_mid 0.253
_exptl_crystal_size_min 0.130
_refine_diff_density_max 0.290
_refine_diff_density_min -0.217
_refine_ls_extinction_method none
_refine_ls_goodness_of_fit_ref 1.128
_refine_ls_hydrogen_treatment mixed
_refine_ls_matrix_type full
_refine_ls_number_constraints 0
_refine_ls_number_parameters 81
_refine_ls_number_reflns 1289
_refine_ls_number_restraints 0
_refine_ls_restrained_S_all 1.128
_refine_ls_R_factor_all 0.0475
_refine_ls_R_factor_gt 0.0364
_refine_ls_shift/su_max 0.000
_refine_ls_shift/su_mean 0.000
_refine_ls_structure_factor_coef Fsqd
_refine_ls_weighting_details 'calc w=1/[\s^2^(Fo^2^)+(0.0669P)^2^+0.0455P] where P=(Fo^2^+2Fc^2^)/3'
_refine_ls_weighting_scheme calc
_refine_ls_wR_factor_gt 0.1114
_refine_ls_wR_factor_ref 0.1169
_reflns_number_gt 1008
_reflns_number_total 1289
_reflns_threshold_expression I>2\s(I)
_cod_data_source_file bh2372.cif
_cod_data_source_block I
_cod_original_sg_symbol_H-M 'P 21/c'
_cod_database_code 2231398
_cod_database_fobs_code 2231398

loop_
_symmetry_equiv_pos_as_xyz
'x, y, z'
'-x, y+1/2, -z+1/2'
'-x, -y, -z'
'x, -y-1/2, z-1/2'

loop_
_atom_site_type_symbol
_atom_site_label
_atom_site_fract_x
_atom_site_fract_y
_atom_site_fract_z
_atom_site_U_iso_or_equiv
_atom_site_adp_type
_atom_site_calc_flag
_atom_site_refinement_flags
_atom_site_occupancy
_atom_site_symmetry_multiplicity
O O1 0.36008(7) 0.7180(3) 0.48635(7) 0.0334(3) Uani d . 1 1
H H1 0.3249 0.7262 0.5328 0.050 Uiso d R 1 1
N N1 0.26183(8) 0.7983(3) 0.15240(8) 0.0262(3) Uani d . 1 1
N N2 0.43131(8) 0.5713(3) 0.30122(10) 0.0290(3) Uani d . 1 1
H H71 0.4673(14) 0.495(4) 0.3773(16) 0.037(4) Uiso d . 1 1
H H72 0.4404(14) 0.444(5) 0.2414(17) 0.051(5) Uiso d . 1 1
C C1 0.32537(9) 0.7224(3) 0.27173(10) 0.0223(3) Uani d . 1 1
C C2 0.28799(9) 0.8073(3) 0.36913(10) 0.0233(3) Uani d . 1 1
C C3 0.18289(10) 0.9681(3) 0.33747(11) 0.0273(3) Uani d . 1 1
H H3 0.1558 1.0290 0.4006 0.033 Uiso calc R 1 1
C C4 0.11580(10) 1.0419(3) 0.21157(11) 0.0302(3) Uani d . 1 1
H H4 0.0424 1.1509 0.1877 0.036 Uiso calc R 1 1
C C5 0.15829(10) 0.9537(3) 0.12361(10) 0.0300(3) Uani d . 1 1
H H5 0.1127 1.0043 0.0382 0.036 Uiso calc R 1 1

loop_
_atom_site_aniso_label
_atom_site_aniso_U_11
_atom_site_aniso_U_22
_atom_site_aniso_U_33
_atom_site_aniso_U_12
_atom_site_aniso_U_13
_atom_site_aniso_U_23
O1 0.0280(5) 0.0579(6) 0.0161(4) 0.0062(4) 0.0109(4) 0.0035(4)
N1 0.0277(5) 0.0355(6) 0.0170(5) -0.0017(4) 0.0103(4) 0.0006(4)
N2 0.0275(5) 0.0420(7) 0.0207(5) 0.0060(4) 0.0129(4) 0.0020(4)
C1 0.0237(6) 0.0271(6) 0.0182(5) -0.0031(4) 0.0106(4) -0.0002(4)
C2 0.0246(6) 0.0300(6) 0.0167(5) -0.0025(4) 0.0096(4) -0.0004(4)
C3 0.0284(6) 0.0337(7) 0.0235(6) -0.0001(5) 0.0143(5) -0.0026(5)
C4 0.0251(6) 0.0360(7) 0.0297(6) 0.0045(5) 0.0109(5) 0.0028(5)
C5 0.0280(6) 0.0399(7) 0.0197(5) 0.0003(5) 0.0069(4) 0.0047(5)

loop_
_atom_type_symbol
_atom_type_description
_atom_type_scat_dispersion_real
_atom_type_scat_dispersion_imag
_atom_type_scat_source
C C 0.0033 0.0016 'International Tables Vol C Tables 4.2.6.8 and 6.1.1.4'
H H 0.0000 0.0000 'International Tables Vol C Tables 4.2.6.8 and 6.1.1.4'
N N 0.0061 0.0033 'International Tables Vol C Tables 4.2.6.8 and 6.1.1.4'
O O 0.0106 0.0060 'International Tables Vol C Tables 4.2.6.8 and 6.1.1.4'

loop_
_geom_angle_atom_site_label_1
_geom_angle_atom_site_label_2
_geom_angle_atom_site_label_3
_geom_angle
C2 O1 H1 109.5
C1 N1 C5 118.74(9)
C1 N2 H71 117.7(9)
C1 N2 H72 116.8(11)
H71 N2 H72 115.2(15)
N1 C1 N2 118.74(9)
N1 C1 C2 121.74(10)
N2 C1 C2 119.46(10)
O1 C2 C3 125.40(9)
O1 C2 C1 116.25(10)
C3 C2 C1 118.34(10)
C2 C3 C4 119.53(10)
C2 C3 H3 120.2
C4 C3 H3 120.2
C5 C4 C3 118.52(11)
C5 C4 H4 120.7
C3 C4 H4 120.7
N1 C5 C4 123.11(10)
N1 C5 H5 118.4
C4 C5 H5 118.4

loop_
_geom_bond_atom_site_label_1
_geom_bond_atom_site_label_2
_geom_bond_distance
O1 C2 1.3496(13)
O1 H1 0.8200
N1 C1 1.3312(14)
N1 C5 1.3490(15)
N2 C1 1.3667(14)
N2 H71 0.870(17)
N2 H72 0.895(18)
C1 C2 1.4219(14)
C2 C3 1.3712(16)
C3 C4 1.3994(16)
C3 H3 0.9500
C4 C5 1.3675(16)
C4 H4 0.9500
C5 H5 0.9500

loop_
_geom_hbond_atom_site_label_D
_geom_hbond_atom_site_label_H
_geom_hbond_atom_site_label_A
_geom_hbond_site_symmetry_A
_geom_hbond_distance_DH
_geom_hbond_distance_HA
_geom_hbond_distance_DA
_geom_hbond_angle_DHA
_geom_hbond_publ_flag
O1 H1 N1 4_576 0.82 1.85 2.6639(12) 171.7 yes
N2 H71 O1 3_666 0.870(17) 2.276(17) 3.0184(13) 143.2(12) yes
N2 H72 N2 2_645 0.895(18) 2.358(17) 3.1249(15) 143.8(15) yes

loop_
_geom_torsion_atom_site_label_1
_geom_torsion_atom_site_label_2
_geom_torsion_atom_site_label_3
_geom_torsion_atom_site_label_4
_geom_torsion
C5 N1 C1 N2 -178.69(10)
C5 N1 C1 C2 -1.36(18)
N1 C1 C2 O1 -179.79(10)
N2 C1 C2 O1 -2.49(17)
N1 C1 C2 C3 0.74(18)
N2 C1 C2 C3 178.05(11)
O1 C2 C3 C4 -179.09(11)
C1 C2 C3 C4 0.32(18)
C2 C3 C4 C5 -0.72(19)
C1 N1 C5 C4 0.94(19)
C3 C4 C5 N1 0.1(2)

loop_
_cod_related_entry_id
_cod_related_entry_database
_cod_related_entry_code
1 ChemSpider 26152
